data_7234633
loop_
_publ_author_name
'Abdelhamid Ghodbane'
'W. Brett Fellows'
'John R. Bright'
'Debashree Ghosh'
'Nathalie Saffon'
'Laren M. Tolbert'
'Suzanne Fery-Forgues'
'Kyril M. Solntsev'

_publ_section_title
;
 Effects of the benzoxazole group on green fluorescent protein chromophore
 crystal structure and solid state photophysics
;
_journal_name_full 'Journal of Materials Chemistry C'
_journal_page_first 2793
_journal_page_last 2801
_journal_paper_doi 10.1039/C5TC03776J
_journal_volume 4
_journal_year 2016
_chemical_formula_sum 'C23 H23 N3 O2'
_chemical_formula_weight 373.44
_space_group_IT_number 14
_space_group_name_Hall '-P 2ybc'
_space_group_name_H-M_alt 'P 1 21/c 1'
_symmetry_cell_setting monoclinic
_symmetry_space_group_name_H-M 'P 1 21/c 1'
_atom_sites_solution_hydrogens geom
_atom_sites_solution_primary direct
_atom_sites_solution_secondary difmap
_cell_angle_alpha 90.00
_cell_angle_beta 95.776(2)
_cell_angle_gamma 90.00
_cell_formula_units_Z 4
_cell_length_a 7.4065(3)
_cell_length_b 22.5576(7)
_cell_length_c 12.0964(4)
_cell_measurement_reflns_used 6553
_cell_measurement_temperature 193(2)
_cell_measurement_theta_max 29.66
_cell_measurement_theta_min 3.19
_cell_volume 2010.72(12)
_computing_cell_refinement 'Bruker SAINT'
_computing_data_collection 'Bruker APEX2'
_computing_data_reduction 'Bruker SAINT'
_computing_molecular_graphics 'Bruker SHELXTL'
_computing_publication_material 'Bruker SHELXTL'
_computing_structure_refinement 'SHELXL-97 (Sheldrick, 2008)'
_computing_structure_solution 'SHELXS-97 (Sheldrick, 2008)'
_diffrn_ambient_temperature 193(2)
_diffrn_measured_fraction_theta_full 0.990
_diffrn_measured_fraction_theta_max 0.990
_diffrn_measurement_device_type 'Bruker kappa APEX-II CCD Quazar'
_diffrn_measurement_method 'phi and omega scans'
_diffrn_radiation_monochromator 'multilayer optics'
_diffrn_radiation_source micro-focus
_diffrn_radiation_type MoK\a
_diffrn_radiation_wavelength 0.71073
_diffrn_reflns_av_R_equivalents 0.0529
_diffrn_reflns_av_sigmaI/netI 0.0429
_diffrn_reflns_limit_h_max 11
_diffrn_reflns_limit_h_min -11
_diffrn_reflns_limit_k_max 35
_diffrn_reflns_limit_k_min -35
_diffrn_reflns_limit_l_max 19
_diffrn_reflns_limit_l_min -19
_diffrn_reflns_number 46734
_diffrn_reflns_theta_full 34.25
_diffrn_reflns_theta_max 34.25
_diffrn_reflns_theta_min 5.16
_exptl_absorpt_coefficient_mu 0.080
_exptl_absorpt_correction_T_max 0.9905
_exptl_absorpt_correction_T_min 0.9842
_exptl_absorpt_correction_type multi-scan
_exptl_absorpt_process_details 'SADABS (Bruker-AXs)'
_exptl_crystal_colour yellow
_exptl_crystal_density_diffrn 1.234
_exptl_crystal_density_method 'not measured'
_exptl_crystal_description block
_exptl_crystal_F_000 792
_exptl_crystal_size_max 0.20
_exptl_crystal_size_mid 0.15
_exptl_crystal_size_min 0.12
_refine_diff_density_max 0.277
_refine_diff_density_min -0.191
_refine_diff_density_rms 0.041
_refine_ls_extinction_method none
_refine_ls_goodness_of_fit_ref 1.015
_refine_ls_hydrogen_treatment constr
_refine_ls_matrix_type full
_refine_ls_number_parameters 256
_refine_ls_number_reflns 8283
_refine_ls_number_restraints 0
_refine_ls_restrained_S_all 1.015
_refine_ls_R_factor_all 0.1046
_refine_ls_R_factor_gt 0.0545
_refine_ls_shift/su_max 0.001
_refine_ls_shift/su_mean 0.000
_refine_ls_structure_factor_coef Fsqd
_refine_ls_weighting_details 'calc w=1/[\s^2^(Fo^2^)+(0.0683P)^2^+0.2640P] where P=(Fo^2^+2Fc^2^)/3'
_refine_ls_weighting_scheme calc
_refine_ls_wR_factor_gt 0.1315
_refine_ls_wR_factor_ref 0.1570
_reflns_number_gt 4901
_reflns_number_total 8283
_reflns_threshold_expression >2sigma(I)
_cod_data_source_file J-Mater-Chem-C-2016-4-2793.cif
_cod_data_source_block 3
_cod_depositor_comments
;
The following automatic conversions were performed:

data item '_symmetry_cell_setting' value 'Monoclinic' was changed to
'monoclinic' in accordance with the built-in table derived from the
CIF Core dictionary named 'cif_core.dic' version 2.4.5 last updated
on 2014-11-21.

Automatic conversion script
Id: cif_fix_values 6909 2019-04-08 15:41:33Z antanas 
;
_cod_original_sg_symbol_H-M P2(1)/c
_cod_database_code 7234633

loop_
_symmetry_equiv_pos_as_xyz
'x, y, z'
'-x, y+1/2, -z+1/2'
'-x, -y, -z'
'x, -y-1/2, z-1/2'

loop_
_atom_site_label
_atom_site_type_symbol
_atom_site_fract_x
_atom_site_fract_y
_atom_site_fract_z
_atom_site_U_iso_or_equiv
_atom_site_adp_type
_atom_site_occupancy
_atom_site_symmetry_multiplicity
_atom_site_calc_flag
_atom_site_refinement_flags
_atom_site_disorder_assembly
_atom_site_disorder_group
O1 O 0.39110(12) 0.29044(4) -0.00231(7) 0.0354(2) Uani 0.768(11) 1 d P A 1
N1 N 0.40758(13) 0.29876(4) 0.18351(8) 0.0349(3) Uani 0.768(11) 1 d P A 1
O1' O 0.40758(13) 0.29876(4) 0.18351(8) 0.0349(3) Uani 0.232(11) 1 d P A 2
N1' N 0.39110(12) 0.29044(4) -0.00231(7) 0.0354(2) Uani 0.232(11) 1 d P A 2
O2 O 0.07452(18) 0.69601(4) -0.02867(9) 0.0598(3) Uani 1 1 d . . .
N2 N 0.12449(14) 0.60236(4) 0.20742(9) 0.0360(2) Uani 1 1 d . A .
N3 N 0.04454(15) 0.69629(4) 0.16036(10) 0.0398(2) Uani 1 1 d . A .
C1 C 0.38257(16) 0.32582(5) 0.08806(10) 0.0342(2) Uani 1 1 d . . .
C2 C 0.42232(15) 0.23433(5) 0.04185(10) 0.0318(2) Uani 1 1 d . . .
C3 C 0.43349(15) 0.23948(5) 0.15641(10) 0.0314(2) Uani 1 1 d . A .
C4 C 0.46211(18) 0.18978(6) 0.22382(11) 0.0395(3) Uani 1 1 d . . .
H4 H 0.4727 0.1927 0.3026 0.047 Uiso 1 1 calc R A .
C5 C 0.47444(18) 0.13584(6) 0.17062(12) 0.0413(3) Uani 1 1 d . A .
H5 H 0.4928 0.1008 0.2139 0.050 Uiso 1 1 calc R . .
C6 C 0.46059(18) 0.13155(6) 0.05484(12) 0.0423(3) Uani 1 1 d . . .
H6 H 0.4687 0.0936 0.0216 0.051 Uiso 1 1 calc R A .
C7 C 0.43535(18) 0.18102(6) -0.01294(11) 0.0391(3) Uani 1 1 d . A .
H7 H 0.4275 0.1784 -0.0917 0.047 Uiso 1 1 calc R . .
C8 C 0.34187(15) 0.38840(5) 0.07090(9) 0.0311(2) Uani 1 1 d . A .
C9 C 0.31962(18) 0.41299(5) -0.03507(10) 0.0376(3) Uani 1 1 d . . .
H9 H 0.3357 0.3891 -0.0980 0.045 Uiso 1 1 calc R A .
C10 C 0.27416(18) 0.47222(5) -0.04904(10) 0.0377(3) Uani 1 1 d . A .
H10 H 0.2614 0.4887 -0.1217 0.045 Uiso 1 1 calc R . .
C11 C 0.24668(16) 0.50822(5) 0.04165(10) 0.0325(2) Uani 1 1 d . . .
C12 C 0.27139(17) 0.48313(5) 0.14816(10) 0.0356(2) Uani 1 1 d . A .
H12 H 0.2552 0.5069 0.2112 0.043 Uiso 1 1 calc R . .
C13 C 0.31895(17) 0.42430(5) 0.16230(10) 0.0351(2) Uani 1 1 d . . .
H13 H 0.3363 0.4081 0.2351 0.042 Uiso 1 1 calc R A .
C14 C 0.19230(18) 0.56967(5) 0.02109(10) 0.0369(3) Uani 1 1 d . A .
H14 H 0.1943 0.5832 -0.0532 0.044 Uiso 1 1 calc R . .
C15 C 0.13966(17) 0.60965(5) 0.09368(10) 0.0349(2) Uani 1 1 d . . .
C16 C 0.08510(19) 0.67138(6) 0.06136(12) 0.0417(3) Uani 1 1 d . A .
C17 C 0.07058(16) 0.65333(5) 0.24249(11) 0.0368(3) Uani 1 1 d . . .
C18 C 0.0410(2) 0.66563(7) 0.35933(12) 0.0482(3) Uani 1 1 d . A .
H18A H -0.0875 0.6746 0.3641 0.072 Uiso 1 1 calc R . .
H18B H 0.1150 0.6997 0.3863 0.072 Uiso 1 1 calc R . .
H18C H 0.0757 0.6308 0.4051 0.072 Uiso 1 1 calc R . .
C19 C -0.01596(18) 0.75761(5) 0.17031(13) 0.0443(3) Uani 1 1 d . . .
H19A H -0.0861 0.7608 0.2356 0.053 Uiso 1 1 calc R A .
H19B H -0.0984 0.7679 0.1035 0.053 Uiso 1 1 calc R . .
C20 C 0.13726(17) 0.80181(5) 0.18273(12) 0.0392(3) Uani 1 1 d . A .
H20A H 0.2173 0.7954 0.1230 0.047 Uiso 1 1 calc R . .
H20B H 0.2102 0.7955 0.2549 0.047 Uiso 1 1 calc R . .
C21 C 0.06631(18) 0.86516(5) 0.17683(12) 0.0405(3) Uani 1 1 d . . .
H21A H -0.0189 0.8696 0.1088 0.049 Uiso 1 1 calc R A .
H21B H -0.0026 0.8724 0.2415 0.049 Uiso 1 1 calc R . .
C22 C 0.2134(2) 0.91166(6) 0.17561(14) 0.0540(4) Uani 1 1 d . A .
H22A H 0.2936 0.9011 0.1179 0.065 Uiso 1 1 calc R . .
H22B H 0.2878 0.9114 0.2483 0.065 Uiso 1 1 calc R . .
C23 C 0.1394(3) 0.97376(7) 0.15282(16) 0.0762(6) Uani 1 1 d . . .
H23A H 0.0669 0.9745 0.0805 0.114 Uiso 1 1 calc R A .
H23B H 0.2405 1.0017 0.1523 0.114 Uiso 1 1 calc R . .
H23C H 0.0631 0.9851 0.2110 0.114 Uiso 1 1 calc R . .

loop_
_atom_site_aniso_label
_atom_site_aniso_U_11
_atom_site_aniso_U_22
_atom_site_aniso_U_33
_atom_site_aniso_U_23
_atom_site_aniso_U_13
_atom_site_aniso_U_12
O1 0.0435(5) 0.0290(4) 0.0334(4) 0.0007(3) 0.0025(3) 0.0030(3)
N1 0.0390(5) 0.0299(5) 0.0357(5) -0.0004(4) 0.0029(4) 0.0005(4)
O1' 0.0390(5) 0.0299(5) 0.0357(5) -0.0004(4) 0.0029(4) 0.0005(4)
N1' 0.0435(5) 0.0290(4) 0.0334(4) 0.0007(3) 0.0025(3) 0.0030(3)
O2 0.0935(9) 0.0356(5) 0.0514(6) 0.0105(4) 0.0127(6) 0.0098(5)
N2 0.0386(5) 0.0302(5) 0.0389(5) -0.0022(4) 0.0026(4) -0.0002(4)
N3 0.0415(6) 0.0283(5) 0.0497(6) -0.0015(4) 0.0050(5) 0.0040(4)
C1 0.0310(5) 0.0295(5) 0.0418(6) -0.0009(5) 0.0019(4) -0.0007(4)
C2 0.0331(5) 0.0281(5) 0.0342(6) 0.0017(4) 0.0036(4) 0.0018(4)
C3 0.0308(5) 0.0292(5) 0.0342(6) -0.0009(4) 0.0029(4) 0.0005(4)
C4 0.0459(7) 0.0377(6) 0.0349(6) 0.0051(5) 0.0035(5) 0.0011(5)
C5 0.0420(7) 0.0320(6) 0.0500(7) 0.0096(5) 0.0054(5) 0.0037(5)
C6 0.0436(7) 0.0301(6) 0.0543(8) -0.0037(5) 0.0099(6) 0.0045(5)
C7 0.0441(6) 0.0361(6) 0.0376(6) -0.0043(5) 0.0068(5) 0.0035(5)
C8 0.0304(5) 0.0273(5) 0.0356(6) 0.0000(4) 0.0027(4) -0.0003(4)
C9 0.0485(7) 0.0316(6) 0.0334(6) -0.0028(5) 0.0075(5) 0.0036(5)
C10 0.0496(7) 0.0326(6) 0.0316(6) 0.0023(4) 0.0068(5) 0.0029(5)
C11 0.0352(5) 0.0273(5) 0.0354(6) 0.0002(4) 0.0059(4) -0.0018(4)
C12 0.0443(6) 0.0302(5) 0.0325(5) -0.0024(4) 0.0045(5) 0.0008(5)
C13 0.0421(6) 0.0319(6) 0.0313(5) 0.0017(4) 0.0029(5) 0.0004(5)
C14 0.0446(6) 0.0298(5) 0.0366(6) 0.0024(5) 0.0058(5) -0.0004(5)
C15 0.0381(6) 0.0272(5) 0.0393(6) 0.0014(4) 0.0035(5) -0.0017(4)
C16 0.0488(7) 0.0289(6) 0.0475(7) 0.0019(5) 0.0058(6) 0.0013(5)
C17 0.0346(6) 0.0319(6) 0.0435(7) -0.0038(5) 0.0016(5) -0.0004(5)
C18 0.0536(8) 0.0457(8) 0.0458(7) -0.0084(6) 0.0065(6) 0.0061(6)
C19 0.0377(6) 0.0281(6) 0.0669(9) -0.0042(6) 0.0046(6) 0.0055(5)
C20 0.0378(6) 0.0300(5) 0.0503(7) -0.0033(5) 0.0068(5) 0.0028(5)
C21 0.0459(7) 0.0309(6) 0.0443(7) -0.0044(5) 0.0023(5) 0.0042(5)
C22 0.0671(10) 0.0374(7) 0.0606(9) -0.0069(6) 0.0223(7) -0.0060(7)
C23 0.1203(17) 0.0377(8) 0.0678(12) 0.0030(8) -0.0048(11) -0.0124(9)

loop_
_atom_type_symbol
_atom_type_description
_atom_type_scat_dispersion_real
_atom_type_scat_dispersion_imag
_atom_type_scat_source
C C 0.0033 0.0016 'International Tables Vol C Tables 4.2.6.8 and 6.1.1.4'
H H 0.0000 0.0000 'International Tables Vol C Tables 4.2.6.8 and 6.1.1.4'
N N 0.0061 0.0033 'International Tables Vol C Tables 4.2.6.8 and 6.1.1.4'
O O 0.0106 0.0060 'International Tables Vol C Tables 4.2.6.8 and 6.1.1.4'

loop_
_geom_angle_atom_site_label_1
_geom_angle_atom_site_label_2
_geom_angle_atom_site_label_3
_geom_angle
_geom_angle_site_symmetry_1
_geom_angle_site_symmetry_3
C1 O1 C2 104.23(9) . .
C1 N1 C3 104.58(9) . .
C17 N2 C15 105.89(10) . .
C16 N3 C17 108.03(10) . .
C16 N3 C19 123.40(11) . .
C17 N3 C19 128.56(11) . .
N1 C1 O1 115.05(10) . .
N1 C1 C8 126.19(11) . .
O1 C1 C8 118.73(10) . .
C7 C2 O1 128.90(11) . .
C7 C2 C3 123.58(11) . .
O1 C2 C3 107.49(10) . .
C2 C3 C4 120.65(11) . .
C2 C3 N1 108.64(10) . .
C4 C3 N1 130.69(11) . .
C5 C4 C3 116.72(12) . .
C4 C5 C6 121.70(12) . .
C7 C6 C5 121.93(12) . .
C2 C7 C6 115.40(12) . .
C9 C8 C13 119.11(10) . .
C9 C8 C1 121.48(10) . .
C13 C8 C1 119.38(10) . .
C10 C9 C8 120.14(11) . .
C9 C10 C11 121.24(11) . .
C10 C11 C12 118.11(11) . .
C10 C11 C14 118.60(11) . .
C12 C11 C14 123.29(11) . .
C13 C12 C11 120.69(11) . .
C12 C13 C8 120.68(11) . .
C15 C14 C11 128.32(11) . .
C14 C15 N2 128.33(11) . .
C14 C15 C16 122.97(11) . .
N2 C15 C16 108.70(10) . .
O2 C16 N3 126.07(12) . .
O2 C16 C15 130.67(13) . .
N3 C16 C15 103.25(11) . .
N2 C17 N3 114.12(11) . .
N2 C17 C18 123.87(12) . .
N3 C17 C18 122.01(11) . .
N3 C19 C20 113.59(11) . .
C19 C20 C21 111.33(11) . .
C22 C21 C20 113.95(12) . .
C21 C22 C23 113.22(15) . .

loop_
_geom_bond_atom_site_label_1
_geom_bond_atom_site_label_2
_geom_bond_distance
_geom_bond_site_symmetry_2
O1 C1 1.3601(15) .
O1 C2 1.3841(14) .
N1 C1 1.3027(15) .
N1 C3 1.3947(14) .
O2 C16 1.2181(16) .
N2 C17 1.3020(15) .
N2 C15 1.4013(16) .
N3 C16 1.3830(17) .
N3 C17 1.3875(17) .
N3 C19 1.4626(15) .
C1 C8 1.4540(16) .
C2 C7 1.3811(16) .
C2 C3 1.3848(16) .
C3 C4 1.3899(16) .
C4 C5 1.3837(18) .
C5 C6 1.397(2) .
C6 C7 1.3863(18) .
C8 C9 1.3911(17) .
C8 C13 1.3945(16) .
C9 C10 1.3841(17) .
C10 C11 1.3962(16) .
C11 C12 1.4023(17) .
C11 C14 1.4577(16) .
C12 C13 1.3793(16) .
C14 C15 1.3437(17) .
C15 C16 1.4911(17) .
C17 C18 1.4781(19) .
C19 C20 1.5068(18) .
C20 C21 1.5216(17) .
C21 C22 1.513(2) .
C22 C23 1.519(2) .
